data_4075344
loop_
_publ_author_name
'Matsuo, Yutaka'
'Mitani, Yuichi'
'Zhong, Yu-Wu'
'Nakamura, Eiichi'

_publ_section_title
;
 Remote Chirality Transfer within a Coordination Sphere by the Use of a
 Ligand Possessing a Concave Cavity
;
_journal_issue 11
_journal_name_full Organometallics
_journal_page_first 2826
_journal_paper_doi 10.1021/om060234c
_journal_volume 25
_journal_year 2006
_chemical_compound_source 'synthesis as described'
_chemical_formula_moiety 'C91 H39 Cl1 P2 Ru1'
_chemical_formula_sum 'C91 H39 Cl P2 Ru'
_chemical_formula_weight 1330.68
_chemical_name_systematic
;
 RuC60Me5Cldppe
;
_space_group_IT_number 14
_symmetry_cell_setting monoclinic
_symmetry_Int_Tables_number 14
_symmetry_space_group_name_Hall '-P 2ybc'
_symmetry_space_group_name_H-M 'P 1 21/c 1'
_atom_sites_solution_hydrogens geom
_atom_sites_solution_primary direct
_atom_sites_solution_secondary difmap
_audit_creation_date 2004-05-01T01:21:52-00:00
_cell_angle_alpha 90
_cell_angle_beta 99.741(4)
_cell_angle_gamma 90
_cell_formula_units_Z 4
_cell_length_a 12.9190(9)
_cell_length_b 23.9370(18)
_cell_length_c 17.9510(9)
_cell_measurement_reflns_used 42910
_cell_measurement_temperature 153(2)
_cell_measurement_theta_max 25.56
_cell_measurement_theta_min 2.29
_cell_measurement_wavelength 0.71073
_cell_volume 5471.2(6)
_computing_cell_refinement Scalepack(HKL)
_computing_data_collection Xpress(MacScience)
_computing_data_reduction 'Denzo and Scalepack(HKL)'
_computing_molecular_graphics 'Ortep-3 for Windows (Farrugia, 1997)'
_computing_structure_refinement 'SHELXL-97 (Sheldrick, 1997)'
_computing_structure_solution 'SHELXS-97 (Sheldrick, 1997)'
_diffrn_ambient_temperature 153(2)
_diffrn_measured_fraction_theta_full 0.989
_diffrn_measured_fraction_theta_max 0.989
_diffrn_radiation_monochromator graphite
_diffrn_radiation_probe x-ray
_diffrn_radiation_type MoK\a
_diffrn_radiation_wavelength 0.71073
_diffrn_reflns_av_unetI/netI 0.0273
_diffrn_reflns_limit_h_max 15
_diffrn_reflns_limit_h_min 0
_diffrn_reflns_limit_k_max 29
_diffrn_reflns_limit_k_min 0
_diffrn_reflns_limit_l_max 21
_diffrn_reflns_limit_l_min -21
_diffrn_reflns_number 10127
_diffrn_reflns_theta_full 25.56
_diffrn_reflns_theta_max 25.56
_diffrn_reflns_theta_min 2.29
_exptl_absorpt_coefficient_mu 0.454
_exptl_absorpt_correction_type none
_exptl_crystal_colour red
_exptl_crystal_density_diffrn 1.615
_exptl_crystal_density_method 'not measured'
_exptl_crystal_description prism
_exptl_crystal_F_000 2704
_exptl_crystal_size_max 0.85
_exptl_crystal_size_mid 0.42
_exptl_crystal_size_min 0.2
_refine_diff_density_max 1.01
_refine_diff_density_min -0.941
_refine_diff_density_rms 0.153
_refine_ls_extinction_coef 0.0281(14)
_refine_ls_extinction_expression Fc^*^=kFc[1+0.001xFc^2^\l^3^/sin(2\q)]^-1/4^
_refine_ls_extinction_method SHELXL
_refine_ls_goodness_of_fit_ref 1.061
_refine_ls_hydrogen_treatment mixed
_refine_ls_matrix_type full
_refine_ls_number_parameters 857
_refine_ls_number_reflns 10127
_refine_ls_number_restraints 0
_refine_ls_restrained_S_all 1.061
_refine_ls_R_factor_all 0.0808
_refine_ls_R_factor_gt 0.0714
_refine_ls_shift/su_max 0
_refine_ls_shift/su_mean 0
_refine_ls_structure_factor_coef Fsqd
_refine_ls_weighting_details 'calc w=1/[\s^2^(Fo^2^)+(0.1380P)^2^+3.7246P] where P=(Fo^2^+2Fc^2^)/3'
_refine_ls_weighting_scheme calc
_refine_ls_wR_factor_gt 0.1865
_refine_ls_wR_factor_ref 0.1979
_reflns_number_gt 8575
_reflns_number_total 10127
_reflns_threshold_expression >2sigma(I)
_cod_data_source_file om060234csi20060314_091754.cif
_cod_data_source_block Rudppe
_cod_original_sg_symbol_H-M 'P 21/c'
_cod_database_code 4075344

loop_
_symmetry_equiv_pos_as_xyz
'x, y, z'
'-x, y+1/2, -z+1/2'
'-x, -y, -z'
'x, -y-1/2, z-1/2'

loop_
_atom_site_label
_atom_site_type_symbol
_atom_site_fract_x
_atom_site_fract_y
_atom_site_fract_z
_atom_site_U_iso_or_equiv
_atom_site_adp_type
_atom_site_occupancy
_atom_site_symmetry_multiplicity
_atom_site_calc_flag
_atom_site_refinement_flags
Ru Ru 0.38817(2) 0.141140(14) 0.162434(18) 0.04486(17) Uani 1 1 d .
Cl Cl 0.42025(9) 0.12551(5) 0.03398(6) 0.0534(3) Uani 1 1 d .
P1 P 0.55576(8) 0.18378(5) 0.18082(6) 0.0488(3) Uani 1 1 d .
P2 P 0.33508(9) 0.22953(5) 0.11329(6) 0.0497(3) Uani 1 1 d .
C1 C 0.3568(3) 0.04815(17) 0.1754(2) 0.0454(8) Uani 1 1 d .
C2 C 0.4067(3) 0.06707(17) 0.2472(2) 0.0462(9) Uani 1 1 d .
C3 C 0.3428(3) 0.11048(17) 0.2728(2) 0.0457(9) Uani 1 1 d .
C4 C 0.2498(3) 0.11560(17) 0.2155(2) 0.0458(9) Uani 1 1 d .
C5 C 0.2588(3) 0.07788(18) 0.1548(2) 0.0466(9) Uani 1 1 d .
C6 C 0.3787(3) -0.00819(18) 0.1417(2) 0.0484(9) Uani 1 1 d .
C7 C 0.4854(3) 0.03228(19) 0.2998(2) 0.0503(9) Uani 1 1 d .
C8 C 0.3429(3) 0.1226(2) 0.3560(2) 0.0523(10) Uani 1 1 d .
C9 C 0.1448(4) 0.13729(18) 0.2307(3) 0.0515(10) Uani 1 1 d .
C10 C 0.1674(3) 0.05687(19) 0.0986(2) 0.0497(9) Uani 1 1 d .
C11 C 0.4199(3) -0.04696(18) 0.2081(2) 0.0506(9) Uani 1 1 d .
C12 C 0.4678(3) -0.02906(18) 0.2776(2) 0.0505(9) Uani 1 1 d .
C13 C 0.4492(3) 0.03209(19) 0.3769(2) 0.0518(10) Uani 1 1 d .
C14 C 0.3862(4) 0.0711(2) 0.4013(2) 0.0529(10) Uani 1 1 d .
C15 C 0.2277(4) 0.1210(2) 0.3694(3) 0.0549(10) Uani 1 1 d .
C16 C 0.1416(4) 0.1272(2) 0.3147(3) 0.0564(10) Uani 1 1 d .
C17 C 0.0593(3) 0.09619(19) 0.1948(3) 0.0530(10) Uani 1 1 d .
C18 C 0.0694(3) 0.06099(19) 0.1361(3) 0.0531(10) Uani 1 1 d .
C19 C 0.1788(3) -0.00666(19) 0.0944(2) 0.0511(9) Uani 1 1 d .
C20 C 0.2713(3) -0.03555(19) 0.1138(2) 0.0505(9) Uani 1 1 d .
C21 C 0.3614(4) -0.09821(19) 0.2005(3) 0.0552(10) Uani 1 1 d .
C22 C 0.4576(3) -0.06173(19) 0.3429(3) 0.0544(10) Uani 1 1 d .
C23 C 0.4476(3) -0.0250(2) 0.4046(2) 0.0543(10) Uani 1 1 d .
C24 C 0.3181(4) 0.0561(2) 0.4537(2) 0.0577(11) Uani 1 1 d .
C25 C 0.2204(4) 0.0863(2) 0.4340(2) 0.0590(11) Uani 1 1 d .
C26 C 0.0452(4) 0.1000(2) 0.3227(3) 0.0584(11) Uani 1 1 d .
C27 C -0.0046(4) 0.0809(2) 0.2479(3) 0.0589(11) Uani 1 1 d .
C28 C 0.0155(4) 0.0084(2) 0.1299(3) 0.0586(11) Uani 1 1 d .
C29 C 0.0820(3) -0.0334(2) 0.1041(3) 0.0556(10) Uani 1 1 d .
C30 C 0.2709(4) -0.09116(18) 0.1429(3) 0.0541(10) Uani 1 1 d .
C31 C 0.3561(4) -0.13176(19) 0.2629(3) 0.0584(11) Uani 1 1 d .
C32 C 0.4051(4) -0.1131(2) 0.3367(3) 0.0579(11) Uani 1 1 d .
C33 C 0.3852(4) -0.0395(2) 0.4577(3) 0.0583(11) Uani 1 1 d .
C34 C 0.3193(4) 0.0022(2) 0.4830(2) 0.0603(12) Uani 1 1 d .
C35 C 0.1269(4) 0.0611(2) 0.4430(3) 0.0655(13) Uani 1 1 d .
C36 C 0.0353(4) 0.0681(2) 0.3864(3) 0.0642(12) Uani 1 1 d .
C37 C -0.0631(3) 0.0303(2) 0.2404(3) 0.0613(12) Uani 1 1 d .
C38 C -0.0527(4) -0.0060(2) 0.1799(3) 0.0619(12) Uani 1 1 d .
C39 C 0.0797(4) -0.0883(2) 0.1293(3) 0.0582(11) Uani 1 1 d .
C40 C 0.1764(4) -0.1185(2) 0.1489(3) 0.0591(11) Uani 1 1 d .
C41 C 0.2571(4) -0.1589(2) 0.2708(3) 0.0605(11) Uani 1 1 d .
C42 C 0.3392(4) -0.1280(2) 0.3907(3) 0.0611(12) Uani 1 1 d .
C43 C 0.3288(4) -0.0929(2) 0.4498(3) 0.0614(12) Uani 1 1 d .
C44 C 0.2201(4) -0.0247(2) 0.4912(3) 0.0642(12) Uani 1 1 d .
C45 C 0.1265(4) 0.0045(2) 0.4712(3) 0.0671(13) Uani 1 1 d .
C46 C -0.0210(4) 0.0152(2) 0.3782(3) 0.0647(12) Uani 1 1 d .
C47 C -0.0696(4) -0.0025(2) 0.3072(3) 0.0660(13) Uani 1 1 d .
C48 C -0.0526(4) -0.0637(2) 0.2069(3) 0.0648(13) Uani 1 1 d .
C49 C 0.0115(4) -0.1031(2) 0.1825(3) 0.0614(12) Uani 1 1 d .
C50 C 0.1703(4) -0.1522(2) 0.2152(3) 0.0609(12) Uani 1 1 d .
C51 C 0.2467(4) -0.1561(2) 0.3499(3) 0.0632(12) Uani 1 1 d .
C52 C 0.2268(4) -0.0829(2) 0.4710(3) 0.0669(13) Uani 1 1 d .
C53 C 0.0343(4) -0.0238(2) 0.4302(3) 0.0671(13) Uani 1 1 d .
C54 C -0.0634(4) -0.0611(2) 0.2857(3) 0.0672(13) Uani 1 1 d .
C55 C 0.0683(4) -0.1432(2) 0.2359(3) 0.0626(12) Uani 1 1 d .
C56 C 0.1495(4) -0.1476(2) 0.3700(3) 0.0640(12) Uani 1 1 d .
C57 C 0.1382(4) -0.1113(2) 0.4319(3) 0.0654(12) Uani 1 1 d .
C58 C 0.0403(4) -0.0800(3) 0.4110(3) 0.0695(14) Uani 1 1 d .
C59 C -0.0096(4) -0.0994(2) 0.3376(3) 0.0657(13) Uani 1 1 d .
C60 C 0.0565(4) -0.1413(2) 0.3113(3) 0.0651(13) Uani 1 1 d .
C61 C 0.4493(4) -0.01113(19) 0.0807(3) 0.0559(10) Uani 1 1 d .
H61A H 0.4551 -0.05 0.0649 0.084 Uiso 1 1 calc R
H61B H 0.5192 0.0033 0.1014 0.084 Uiso 1 1 calc R
H61C H 0.4184 0.0115 0.0371 0.084 Uiso 1 1 calc R
C62 C 0.6011(3) 0.0506(2) 0.3076(3) 0.0552(10) Uani 1 1 d .
H62A H 0.6452 0.0254 0.3426 0.083 Uiso 1 1 calc R
H62B H 0.6086 0.0889 0.3272 0.083 Uiso 1 1 calc R
H62C H 0.6231 0.0492 0.258 0.083 Uiso 1 1 calc R
C63 C 0.4017(4) 0.1747(2) 0.3893(2) 0.0602(11) Uani 1 1 d .
H63A H 0.3961 0.1779 0.4429 0.09 Uiso 1 1 calc R
H63B H 0.3709 0.2079 0.3622 0.09 Uiso 1 1 calc R
H63C H 0.4758 0.1718 0.3842 0.09 Uiso 1 1 calc R
C64 C 0.1135(4) 0.1978(2) 0.2074(3) 0.0595(11) Uani 1 1 d .
H64A H 0.0446 0.2062 0.2206 0.089 Uiso 1 1 calc R
H64B H 0.1103 0.202 0.1527 0.089 Uiso 1 1 calc R
H64C H 0.1659 0.2237 0.234 0.089 Uiso 1 1 calc R
C65 C 0.1524(4) 0.0852(2) 0.0207(2) 0.0594(11) Uani 1 1 d .
H65A H 0.0913 0.069 -0.0119 0.089 Uiso 1 1 calc R
H65B H 0.2152 0.0795 -0.0022 0.089 Uiso 1 1 calc R
H65C H 0.1409 0.1254 0.0266 0.089 Uiso 1 1 calc R
C66 C 0.5423(4) 0.25328(19) 0.1356(3) 0.0550(10) Uani 1 1 d .
H66A H 0.5359 0.282 0.1743 0.066 Uiso 1 1 calc R
H66B H 0.6063 0.2616 0.1141 0.066 Uiso 1 1 calc R
C67 C 0.4473(3) 0.25632(19) 0.0735(3) 0.0532(10) Uani 1 1 d .
H67A H 0.4587 0.2334 0.0297 0.064 Uiso 1 1 calc R
H67B H 0.4344 0.2954 0.0564 0.064 Uiso 1 1 calc R
C68 C 0.6599(4) 0.1525(2) 0.1356(3) 0.0547(10) Uani 1 1 d .
C69 C 0.6549(4) 0.0966(2) 0.1154(3) 0.0592(11) Uani 1 1 d .
H69 H 0.5977 0.0745 0.1253 0.071 Uiso 1 1 calc R
C70 C 0.7320(4) 0.0725(3) 0.0811(3) 0.0697(14) Uani 1 1 d .
H70 H 0.7291 0.0338 0.069 0.084 Uiso 1 1 calc R
C71 C 0.8140(4) 0.1057(3) 0.0645(3) 0.0715(14) Uani 1 1 d .
H71 H 0.8651 0.0899 0.0385 0.086 Uiso 1 1 calc R
C72 C 0.8217(4) 0.1605(3) 0.0851(3) 0.0717(14) Uani 1 1 d .
H72 H 0.8789 0.1825 0.0748 0.086 Uiso 1 1 calc R
C73 C 0.7453(4) 0.1840(2) 0.1214(3) 0.0657(12) Uani 1 1 d .
H73 H 0.7512 0.2221 0.1367 0.079 Uiso 1 1 calc R
C74 C 0.6338(3) 0.20111(19) 0.2739(3) 0.0547(10) Uani 1 1 d .
C75 C 0.7265(4) 0.1725(2) 0.3028(3) 0.0600(11) Uani 1 1 d .
H75 H 0.7513 0.1442 0.2733 0.072 Uiso 1 1 calc R
C76 C 0.7823(4) 0.1848(2) 0.3734(3) 0.0690(13) Uani 1 1 d .
H76 H 0.8441 0.1643 0.3927 0.083 Uiso 1 1 calc R
C77 C 0.7485(5) 0.2268(3) 0.4160(3) 0.0734(14) Uani 1 1 d .
H77 H 0.7875 0.2354 0.4644 0.088 Uiso 1 1 calc R
C78 C 0.6602(4) 0.2559(2) 0.3893(3) 0.0671(13) Uani 1 1 d .
H78 H 0.6377 0.2849 0.4188 0.08 Uiso 1 1 calc R
C79 C 0.6016(4) 0.2431(2) 0.3179(3) 0.0600(11) Uani 1 1 d .
H79 H 0.5393 0.2635 0.2997 0.072 Uiso 1 1 calc R
C80 C 0.3198(4) 0.2907(2) 0.1731(3) 0.0573(11) Uani 1 1 d .
C81 C 0.3393(4) 0.2851(2) 0.2511(3) 0.0648(12) Uani 1 1 d .
H81 H 0.3506 0.2491 0.2732 0.078 Uiso 1 1 calc R
C82 C 0.3423(5) 0.3321(3) 0.2975(4) 0.0824(17) Uani 1 1 d .
H82 H 0.3584 0.3282 0.3509 0.099 Uiso 1 1 calc R
C83 C 0.3218(4) 0.3838(3) 0.2655(4) 0.0829(18) Uani 1 1 d .
H83 H 0.3215 0.4157 0.2969 0.099 Uiso 1 1 calc R
C84 C 0.3017(4) 0.3896(2) 0.1885(4) 0.0784(16) Uani 1 1 d .
H84 H 0.2885 0.4256 0.1668 0.094 Uiso 1 1 calc R
C85 C 0.3006(4) 0.3436(2) 0.1427(3) 0.0650(12) Uani 1 1 d .
H85 H 0.2864 0.3482 0.0894 0.078 Uiso 1 1 calc R
C86 C 0.2232(4) 0.23877(19) 0.0361(3) 0.0545(10) Uani 1 1 d .
C87 C 0.1327(4) 0.2689(2) 0.0449(3) 0.0626(12) Uani 1 1 d .
H87 H 0.1285 0.2858 0.0922 0.075 Uiso 1 1 calc R
C88 C 0.0503(4) 0.2742(2) -0.0141(3) 0.0708(14) Uani 1 1 d .
H88 H -0.0105 0.2945 -0.007 0.085 Uiso 1 1 calc R
C89 C 0.0548(4) 0.2505(2) -0.0834(3) 0.0706(14) Uani 1 1 d .
H89 H -0.003 0.254 -0.1236 0.085 Uiso 1 1 calc R
C90 C 0.1434(4) 0.2218(2) -0.0941(3) 0.0651(12) Uani 1 1 d .
H90 H 0.1473 0.2058 -0.142 0.078 Uiso 1 1 calc R
C91 C 0.2273(4) 0.2161(2) -0.0349(3) 0.0596(11) Uani 1 1 d .
H91 H 0.2884 0.1964 -0.0429 0.071 Uiso 1 1 calc R

loop_
_atom_site_aniso_label
_atom_site_aniso_U_11
_atom_site_aniso_U_22
_atom_site_aniso_U_33
_atom_site_aniso_U_23
_atom_site_aniso_U_13
_atom_site_aniso_U_12
Ru 0.0416(2) 0.0489(2) 0.0431(2) -0.00149(13) 0.00418(14) 0.00256(12)
Cl 0.0532(6) 0.0615(6) 0.0452(5) -0.0021(5) 0.0071(4) 0.0051(5)
P1 0.0431(6) 0.0519(6) 0.0504(6) -0.0010(5) 0.0048(4) 0.0005(4)
P2 0.0476(6) 0.0515(6) 0.0487(6) 0.0030(5) 0.0040(4) 0.0051(4)
C1 0.046(2) 0.044(2) 0.046(2) -0.0011(17) 0.0075(16) 0.0009(16)
C2 0.045(2) 0.047(2) 0.044(2) 0.0017(17) 0.0022(16) -0.0031(16)
C3 0.046(2) 0.051(2) 0.0398(19) 0.0022(17) 0.0065(16) -0.0011(17)
C4 0.039(2) 0.050(2) 0.049(2) -0.0010(18) 0.0095(16) -0.0006(16)
C5 0.043(2) 0.051(2) 0.044(2) -0.0029(17) 0.0034(16) -0.0038(17)
C6 0.046(2) 0.050(2) 0.048(2) -0.0058(18) 0.0045(17) 0.0017(17)
C7 0.043(2) 0.057(2) 0.048(2) 0.0039(18) 0.0014(17) -0.0004(18)
C8 0.050(2) 0.060(2) 0.046(2) -0.0041(19) 0.0058(18) 0.0009(19)
C9 0.046(2) 0.053(2) 0.057(2) -0.0003(19) 0.0103(19) 0.0034(17)
C10 0.043(2) 0.057(2) 0.047(2) -0.0028(18) 0.0023(17) 0.0001(17)
C11 0.047(2) 0.050(2) 0.057(2) 0.0044(19) 0.0129(18) 0.0039(18)
C12 0.043(2) 0.052(2) 0.056(2) 0.0013(19) 0.0034(17) 0.0044(17)
C13 0.046(2) 0.056(2) 0.050(2) 0.0020(19) -0.0037(17) -0.0028(18)
C14 0.053(2) 0.062(3) 0.041(2) -0.0001(19) 0.0016(17) -0.004(2)
C15 0.055(3) 0.058(2) 0.052(2) -0.006(2) 0.0105(19) 0.002(2)
C16 0.054(2) 0.057(2) 0.059(3) -0.004(2) 0.014(2) 0.005(2)
C17 0.042(2) 0.059(3) 0.057(2) 0.004(2) 0.0034(18) 0.0039(18)
C18 0.044(2) 0.058(2) 0.055(2) 0.003(2) 0.0004(18) 0.0000(18)
C19 0.050(2) 0.055(2) 0.046(2) -0.0034(18) 0.0021(17) -0.0025(18)
C20 0.050(2) 0.055(2) 0.045(2) -0.0055(18) 0.0062(17) -0.0014(19)
C21 0.053(2) 0.048(2) 0.063(3) -0.001(2) 0.009(2) 0.0034(18)
C22 0.047(2) 0.053(2) 0.060(3) 0.005(2) 0.0017(19) 0.0027(18)
C23 0.047(2) 0.061(3) 0.051(2) 0.011(2) -0.0028(18) 0.0002(19)
C24 0.064(3) 0.065(3) 0.043(2) 0.001(2) 0.0040(19) -0.003(2)
C25 0.066(3) 0.068(3) 0.044(2) -0.003(2) 0.012(2) -0.003(2)
C26 0.052(2) 0.060(3) 0.067(3) 0.006(2) 0.021(2) 0.009(2)
C27 0.044(2) 0.066(3) 0.067(3) 0.003(2) 0.011(2) 0.010(2)
C28 0.043(2) 0.069(3) 0.059(3) 0.004(2) -0.0024(19) -0.004(2)
C29 0.047(2) 0.061(3) 0.055(2) -0.002(2) -0.0028(18) -0.0034(19)
C30 0.060(3) 0.048(2) 0.055(2) -0.0052(19) 0.011(2) -0.0028(19)
C31 0.054(3) 0.052(2) 0.068(3) 0.004(2) 0.006(2) 0.0009(19)
C32 0.048(2) 0.056(3) 0.067(3) 0.011(2) 0.004(2) 0.0042(19)
C33 0.055(3) 0.067(3) 0.048(2) 0.013(2) -0.0040(19) -0.004(2)
C34 0.063(3) 0.077(3) 0.040(2) 0.004(2) 0.0057(19) -0.005(2)
C35 0.072(3) 0.077(3) 0.053(2) 0.002(2) 0.024(2) 0.006(3)
C36 0.059(3) 0.074(3) 0.063(3) -0.002(2) 0.022(2) 0.007(2)
C37 0.040(2) 0.072(3) 0.072(3) 0.010(2) 0.011(2) 0.002(2)
C38 0.042(2) 0.072(3) 0.069(3) 0.004(2) 0.000(2) -0.003(2)
C39 0.053(2) 0.059(3) 0.059(3) -0.001(2) 0.000(2) -0.012(2)
C40 0.058(3) 0.053(2) 0.066(3) -0.005(2) 0.008(2) -0.004(2)
C41 0.061(3) 0.051(2) 0.068(3) 0.006(2) 0.006(2) -0.003(2)
C42 0.059(3) 0.056(3) 0.065(3) 0.011(2) 0.000(2) 0.003(2)
C43 0.058(3) 0.068(3) 0.056(3) 0.015(2) 0.002(2) -0.001(2)
C44 0.067(3) 0.076(3) 0.051(2) 0.010(2) 0.014(2) -0.005(2)
C45 0.069(3) 0.082(3) 0.055(3) 0.006(2) 0.021(2) 0.001(3)
C46 0.056(3) 0.076(3) 0.068(3) 0.010(3) 0.028(2) 0.005(2)
C47 0.043(2) 0.080(3) 0.078(3) 0.015(3) 0.018(2) 0.003(2)
C48 0.042(2) 0.080(3) 0.070(3) 0.006(3) 0.002(2) -0.013(2)
C49 0.047(2) 0.065(3) 0.070(3) -0.001(2) 0.003(2) -0.009(2)
C50 0.061(3) 0.049(2) 0.071(3) 0.000(2) 0.005(2) -0.008(2)
C51 0.060(3) 0.052(2) 0.075(3) 0.011(2) 0.005(2) -0.005(2)
C52 0.069(3) 0.076(3) 0.057(3) 0.017(2) 0.016(2) -0.004(3)
C53 0.056(3) 0.086(4) 0.064(3) 0.004(3) 0.022(2) -0.005(2)
C54 0.047(2) 0.076(3) 0.080(3) 0.010(3) 0.014(2) -0.010(2)
C55 0.060(3) 0.059(3) 0.068(3) 0.002(2) 0.007(2) -0.010(2)
C56 0.067(3) 0.059(3) 0.065(3) 0.014(2) 0.009(2) -0.002(2)
C57 0.058(3) 0.070(3) 0.068(3) 0.012(2) 0.011(2) -0.007(2)
C58 0.059(3) 0.083(4) 0.070(3) 0.021(3) 0.021(2) -0.003(3)
C59 0.049(3) 0.075(3) 0.074(3) 0.010(3) 0.013(2) -0.012(2)
C60 0.053(3) 0.063(3) 0.078(3) 0.009(2) 0.009(2) -0.007(2)
C61 0.057(3) 0.055(2) 0.058(2) -0.010(2) 0.017(2) 0.002(2)
C62 0.043(2) 0.060(3) 0.059(2) 0.005(2) 0.0008(18) 0.0013(19)
C63 0.072(3) 0.063(3) 0.043(2) -0.008(2) 0.003(2) -0.009(2)
C64 0.054(3) 0.060(3) 0.064(3) 0.001(2) 0.011(2) 0.008(2)
C65 0.057(3) 0.068(3) 0.048(2) 0.005(2) -0.0047(19) -0.004(2)
C66 0.050(2) 0.056(2) 0.059(3) 0.001(2) 0.0085(19) 0.0008(19)
C67 0.054(2) 0.052(2) 0.052(2) 0.0066(19) 0.0055(19) 0.0018(19)
C68 0.046(2) 0.061(3) 0.056(2) 0.000(2) 0.0061(19) 0.0042(19)
C69 0.052(2) 0.066(3) 0.058(3) -0.003(2) 0.004(2) 0.005(2)
C70 0.055(3) 0.082(3) 0.069(3) -0.017(3) 0.003(2) 0.017(2)
C71 0.055(3) 0.101(4) 0.058(3) -0.007(3) 0.009(2) 0.018(3)
C72 0.054(3) 0.086(4) 0.078(3) 0.008(3) 0.019(2) 0.007(3)
C73 0.053(3) 0.062(3) 0.084(3) 0.005(3) 0.017(2) 0.003(2)
C74 0.049(2) 0.056(2) 0.058(2) -0.003(2) 0.0089(19) -0.0050(19)
C75 0.052(2) 0.060(3) 0.064(3) 0.003(2) 0.001(2) -0.002(2)
C76 0.055(3) 0.079(3) 0.067(3) 0.007(3) -0.008(2) -0.003(2)
C77 0.067(3) 0.087(4) 0.060(3) 0.001(3) -0.006(2) -0.013(3)
C78 0.070(3) 0.072(3) 0.059(3) -0.010(2) 0.010(2) -0.011(3)
C79 0.054(3) 0.066(3) 0.059(3) -0.003(2) 0.005(2) -0.004(2)
C80 0.047(2) 0.061(3) 0.062(3) -0.004(2) 0.0064(19) 0.000(2)
C81 0.063(3) 0.068(3) 0.065(3) -0.005(2) 0.016(2) -0.003(2)
C82 0.074(4) 0.098(4) 0.079(4) -0.029(3) 0.025(3) -0.016(3)
C83 0.058(3) 0.074(4) 0.121(5) -0.031(4) 0.028(3) -0.013(3)
C84 0.056(3) 0.058(3) 0.126(5) -0.010(3) 0.030(3) 0.000(2)
C85 0.051(3) 0.057(3) 0.087(4) 0.000(2) 0.013(2) 0.006(2)
C86 0.050(2) 0.057(2) 0.055(2) 0.005(2) 0.0056(19) 0.0024(19)
C87 0.056(3) 0.068(3) 0.061(3) 0.006(2) 0.002(2) 0.007(2)
C88 0.049(3) 0.087(4) 0.073(3) 0.010(3) -0.001(2) 0.013(2)
C89 0.056(3) 0.081(4) 0.069(3) 0.012(3) -0.003(2) 0.006(3)
C90 0.064(3) 0.076(3) 0.053(2) 0.005(2) 0.000(2) 0.001(2)
C91 0.056(3) 0.063(3) 0.057(3) 0.010(2) 0.001(2) 0.004(2)

loop_
_atom_type_symbol
_atom_type_description
_atom_type_scat_dispersion_real
_atom_type_scat_dispersion_imag
_atom_type_scat_source
C C 0.0033 0.0016 'International Tables Vol C Tables 4.2.6.8 and 6.1.1.4'
H H 0 0 'International Tables Vol C Tables 4.2.6.8 and 6.1.1.4'
P P 0.1023 0.0942 'International Tables Vol C Tables 4.2.6.8 and 6.1.1.4'
Cl Cl 0.1484 0.1585 'International Tables Vol C Tables 4.2.6.8 and 6.1.1.4'
Ru Ru -1.2594 0.8363 'International Tables Vol C Tables 4.2.6.8 and 6.1.1.4'

loop_
_geom_angle_atom_site_label_1
_geom_angle_atom_site_label_2
_geom_angle_atom_site_label_3
_geom_angle
C5 Ru C4 37.27(15)
C5 Ru C3 62.45(14)
C4 Ru C3 37.32(14)
C5 Ru C1 37.25(15)
C4 Ru C1 61.55(15)
C3 Ru C1 61.37(15)
C5 Ru C2 61.16(14)
C4 Ru C2 61.04(15)
C3 Ru C2 36.67(15)
C1 Ru C2 35.76(14)
C5 Ru P2 114.70(11)
C4 Ru P2 101.62(11)
C3 Ru P2 120.97(11)
C1 Ru P2 150.62(11)
C2 Ru P2 157.61(11)
C5 Ru P1 162.76(11)
C4 Ru P1 146.40(11)
C3 Ru P1 112.41(11)
C1 Ru P1 125.51(11)
C2 Ru P1 104.34(10)
P2 Ru P1 82.30(4)
C5 Ru Cl 94.74(11)
C4 Ru Cl 129.28(11)
C3 Ru Cl 151.82(11)
C1 Ru Cl 90.50(11)
C2 Ru Cl 119.16(11)
P2 Ru Cl 82.45(4)
P1 Ru Cl 84.28(4)
C68 P1 C74 99.3(2)
C68 P1 C66 101.2(2)
C74 P1 C66 101.1(2)
C68 P1 Ru 118.81(16)
C74 P1 Ru 124.75(15)
C66 P1 Ru 108.16(15)
C67 P2 C86 103.7(2)
C67 P2 C80 96.8(2)
C86 P2 C80 101.3(2)
C67 P2 Ru 105.12(15)
C86 P2 Ru 122.25(16)
C80 P2 Ru 123.29(16)
C2 C1 C5 108.7(3)
C2 C1 C6 124.0(4)
C5 C1 C6 123.2(3)
C2 C1 Ru 73.7(2)
C5 C1 Ru 69.9(2)
C6 C1 Ru 140.7(3)
C1 C2 C3 108.8(3)
C1 C2 C7 123.1(4)
C3 C2 C7 123.7(4)
C1 C2 Ru 70.5(2)
C3 C2 Ru 70.1(2)
C7 C2 Ru 144.3(3)
C2 C3 C4 106.5(3)
C2 C3 C8 122.8(4)
C4 C3 C8 122.9(4)
C2 C3 Ru 73.3(2)
C4 C3 Ru 70.1(2)
C8 C3 Ru 146.5(3)
C5 C4 C3 108.8(3)
C5 C4 C9 122.7(4)
C3 C4 C9 124.0(4)
C5 C4 Ru 71.2(2)
C3 C4 Ru 72.5(2)
C9 C4 Ru 141.4(3)
C4 C5 C1 107.1(3)
C4 C5 C10 124.4(4)
C1 C5 C10 124.2(4)
C4 C5 Ru 71.6(2)
C1 C5 Ru 72.8(2)
C10 C5 Ru 139.4(3)
C1 C6 C11 106.8(3)
C1 C6 C20 106.7(3)
C11 C6 C20 99.8(3)
C1 C6 C61 119.7(4)
C11 C6 C61 110.9(4)
C20 C6 C61 111.1(4)
C2 C7 C12 108.1(3)
C2 C7 C13 106.8(3)
C12 C7 C13 100.2(3)
C2 C7 C62 116.0(4)
C12 C7 C62 113.3(4)
C13 C7 C62 111.0(3)
C3 C8 C63 117.2(4)
C3 C8 C14 107.9(4)
C63 C8 C14 109.7(4)
C3 C8 C15 107.9(3)
C63 C8 C15 112.8(4)
C14 C8 C15 99.9(4)
C4 C9 C16 107.3(4)
C4 C9 C17 107.8(3)
C16 C9 C17 100.0(4)
C4 C9 C64 118.2(4)
C16 C9 C64 111.4(4)
C17 C9 C64 110.5(4)
C5 C10 C19 107.1(3)
C5 C10 C18 107.3(3)
C19 C10 C18 100.3(4)
C5 C10 C65 115.3(4)
C19 C10 C65 113.1(4)
C18 C10 C65 112.6(4)
C12 C11 C21 120.4(4)
C12 C11 C6 124.4(4)
C21 C11 C6 109.6(4)
C11 C12 C22 119.1(4)
C11 C12 C7 124.4(4)
C22 C12 C7 109.9(4)
C14 C13 C23 119.4(4)
C14 C13 C7 125.4(4)
C23 C13 C7 109.6(4)
C13 C14 C24 120.3(4)
C13 C14 C8 124.6(4)
C24 C14 C8 109.9(4)
C16 C15 C25 119.1(4)
C16 C15 C8 125.1(4)
C25 C15 C8 109.6(4)
C15 C16 C26 119.7(4)
C15 C16 C9 124.8(4)
C26 C16 C9 109.8(4)
C18 C17 C27 120.2(4)
C18 C17 C9 124.0(4)
C27 C17 C9 110.1(4)
C17 C18 C28 119.3(4)
C17 C18 C10 124.7(4)
C28 C18 C10 109.6(4)
C20 C19 C29 118.8(4)
C20 C19 C10 125.0(4)
C29 C19 C10 110.0(4)
C19 C20 C30 120.2(4)
C19 C20 C6 124.5(4)
C30 C20 C6 109.7(4)
C31 C21 C30 120.3(4)
C31 C21 C11 121.0(4)
C30 C21 C11 108.6(4)
C32 C22 C12 121.7(4)
C32 C22 C23 119.6(4)
C12 C22 C23 109.2(4)
C33 C23 C22 120.9(4)
C33 C23 C13 120.8(4)
C22 C23 C13 107.6(4)
C34 C24 C14 120.6(5)
C34 C24 C25 120.6(5)
C14 C24 C25 108.7(4)
C35 C25 C15 121.4(5)
C35 C25 C24 119.8(5)
C15 C25 C24 108.2(4)
C36 C26 C16 122.0(5)
C36 C26 C27 119.6(5)
C16 C26 C27 107.7(4)
C17 C27 C37 121.3(5)
C17 C27 C26 108.8(4)
C37 C27 C26 119.9(5)
C38 C28 C18 121.1(5)
C38 C28 C29 120.4(5)
C18 C28 C29 108.9(4)
C39 C29 C19 121.7(4)
C39 C29 C28 120.2(4)
C19 C29 C28 107.9(4)
C40 C30 C20 121.2(4)
C40 C30 C21 120.1(4)
C20 C30 C21 108.6(4)
C21 C31 C32 119.3(4)
C21 C31 C41 119.8(4)
C32 C31 C41 107.8(4)
C22 C32 C31 118.5(4)
C22 C32 C42 119.9(5)
C31 C32 C42 108.9(4)
C23 C33 C34 119.2(4)
C23 C33 C43 119.2(5)
C34 C33 C43 108.9(4)
C24 C34 C33 119.6(4)
C24 C34 C44 119.4(5)
C33 C34 C44 107.7(4)
C25 C35 C36 119.9(4)
C25 C35 C45 120.2(5)
C36 C35 C45 107.9(5)
C26 C36 C35 117.7(5)
C26 C36 C46 120.3(5)
C35 C36 C46 108.0(5)
C38 C37 C27 118.6(4)
C38 C37 C47 109.1(5)
C27 C37 C47 119.3(5)
C28 C38 C37 119.4(5)
C28 C38 C48 118.7(5)
C37 C38 C48 108.6(5)
C29 C39 C40 119.3(4)
C29 C39 C49 119.6(5)
C40 C39 C49 108.5(4)
C30 C40 C39 118.6(4)
C30 C40 C50 119.4(4)
C39 C40 C50 108.4(4)
C50 C41 C51 120.3(5)
C50 C41 C31 119.7(4)
C51 C41 C31 107.6(4)
C43 C42 C32 120.9(5)
C43 C42 C51 119.4(5)
C32 C42 C51 107.7(4)
C42 C43 C52 120.9(5)
C42 C43 C33 119.6(5)
C52 C43 C33 106.8(5)
C45 C44 C52 120.4(5)
C45 C44 C34 119.4(5)
C52 C44 C34 107.9(5)
C44 C45 C35 120.5(5)
C44 C45 C53 119.9(5)
C35 C45 C53 108.0(5)
C47 C46 C53 120.1(5)
C47 C46 C36 120.0(5)
C53 C46 C36 108.5(5)
C46 C47 C37 120.9(5)
C46 C47 C54 120.0(5)
C37 C47 C54 106.8(5)
C49 C48 C54 120.3(5)
C49 C48 C38 120.6(5)
C54 C48 C38 106.9(5)
C48 C49 C39 120.5(5)
C48 C49 C55 120.2(5)
C39 C49 C55 107.4(4)
C41 C50 C55 119.8(5)
C41 C50 C40 120.5(5)
C55 C50 C40 107.9(4)
C56 C51 C41 120.2(5)
C56 C51 C42 120.3(5)
C41 C51 C42 108.0(4)
C57 C52 C44 120.6(5)
C57 C52 C43 119.2(5)
C44 C52 C43 108.7(5)
C58 C53 C46 120.9(5)
C58 C53 C45 119.9(5)
C46 C53 C45 107.6(5)
C59 C54 C48 120.1(5)
C59 C54 C47 119.7(5)
C48 C54 C47 108.6(5)
C60 C55 C50 120.8(5)
C60 C55 C49 119.5(5)
C50 C55 C49 107.8(4)
C51 C56 C57 120.6(5)
C51 C56 C60 119.9(5)
C57 C56 C60 108.4(5)
C52 C57 C56 119.6(5)
C52 C57 C58 118.4(5)
C56 C57 C58 107.9(5)
C53 C58 C59 120.1(5)
C53 C58 C57 120.8(5)
C59 C58 C57 107.6(5)
C54 C59 C58 119.3(5)
C54 C59 C60 119.4(5)
C58 C59 C60 108.9(5)
C55 C60 C59 120.6(5)
C55 C60 C56 119.1(5)
C59 C60 C56 107.1(5)
C67 C66 P1 111.8(3)
C66 C67 P2 106.9(3)
C69 C68 C73 118.6(4)
C69 C68 P1 120.1(4)
C73 C68 P1 121.2(4)
C70 C69 C68 120.9(5)
C69 C70 C71 119.2(5)
C72 C71 C70 120.9(5)
C71 C72 C73 119.4(5)
C72 C73 C68 120.8(5)
C79 C74 C75 117.6(4)
C79 C74 P1 120.5(4)
C75 C74 P1 121.8(4)
C76 C75 C74 121.2(5)
C77 C76 C75 120.0(5)
C78 C77 C76 120.4(5)
C77 C78 C79 120.2(5)
C74 C79 C78 120.6(5)
C85 C80 C81 118.4(5)
C85 C80 P2 121.8(4)
C81 C80 P2 119.5(4)
C80 C81 C82 120.5(5)
C83 C82 C81 119.6(6)
C84 C83 C82 120.3(6)
C83 C84 C85 120.3(6)
C84 C85 C80 121.0(6)
C91 C86 C87 117.6(4)
C91 C86 P2 119.7(4)
C87 C86 P2 122.7(4)
C88 C87 C86 120.8(5)
C87 C88 C89 120.8(5)
C90 C89 C88 119.7(5)
C89 C90 C91 120.1(5)
C90 C91 C86 121.0(5)

loop_
_geom_bond_atom_site_label_1
_geom_bond_atom_site_label_2
_geom_bond_distance
Ru C5 2.243(4)
Ru C4 2.248(4)
Ru C3 2.280(4)
Ru C1 2.282(4)
Ru C2 2.323(4)
Ru P2 2.3496(12)
Ru P1 2.3657(11)
Ru Cl 2.4397(11)
P1 C68 1.844(5)
P1 C74 1.847(5)
P1 C66 1.846(5)
P2 C67 1.837(5)
P2 C86 1.838(5)
P2 C80 1.845(5)
C1 C2 1.414(5)
C1 C5 1.445(6)
C1 C6 1.525(6)
C2 C3 1.448(6)
C2 C7 1.515(6)
C3 C4 1.449(5)
C3 C8 1.522(6)
C4 C5 1.435(6)
C4 C9 1.520(6)
C5 C10 1.503(5)
C6 C11 1.533(6)
C6 C20 1.539(6)
C6 C61 1.539(6)
C7 C12 1.528(6)
C7 C13 1.534(6)
C7 C62 1.541(6)
C8 C63 1.528(6)
C8 C14 1.530(6)
C8 C15 1.548(6)
C9 C16 1.534(7)
C9 C17 1.537(6)
C9 C64 1.542(6)
C10 C19 1.531(6)
C10 C18 1.534(6)
C10 C65 1.536(6)
C11 C12 1.365(6)
C11 C21 1.435(6)
C12 C22 1.434(6)
C13 C14 1.359(7)
C13 C23 1.456(6)
C14 C24 1.439(6)
C15 C16 1.362(7)
C15 C25 1.442(7)
C16 C26 1.434(7)
C17 C18 1.373(7)
C17 C27 1.410(7)
C18 C28 1.435(7)
C19 C20 1.374(6)
C19 C29 1.441(6)
C20 C30 1.430(6)
C21 C31 1.389(7)
C21 C30 1.434(6)
C22 C32 1.399(6)
C22 C23 1.437(7)
C23 C33 1.391(7)
C24 C34 1.392(7)
C24 C25 1.445(7)
C25 C35 1.384(7)
C26 C36 1.399(7)
C26 C27 1.460(7)
C27 C37 1.421(7)
C28 C38 1.401(7)
C28 C29 1.445(7)
C29 C39 1.392(7)
C30 C40 1.405(7)
C31 C32 1.439(7)
C31 C41 1.462(7)
C32 C42 1.440(7)
C33 C34 1.435(7)
C33 C43 1.468(7)
C34 C44 1.463(7)
C35 C36 1.432(7)
C35 C45 1.445(8)
C36 C46 1.455(8)
C37 C38 1.417(7)
C37 C47 1.449(7)
C38 C48 1.463(7)
C39 C40 1.434(7)
C39 C49 1.449(7)
C40 C50 1.450(7)
C41 C50 1.379(7)
C41 C51 1.451(8)
C42 C43 1.378(7)
C42 C51 1.456(7)
C43 C52 1.451(7)
C44 C45 1.390(8)
C44 C52 1.448(8)
C45 C53 1.458(8)
C46 C47 1.387(8)
C46 C53 1.423(8)
C47 C54 1.460(8)
C48 C49 1.376(8)
C48 C54 1.446(8)
C49 C55 1.464(7)
C50 C55 1.445(8)
C51 C56 1.379(8)
C52 C57 1.411(7)
C53 C58 1.395(8)
C54 C59 1.404(7)
C55 C60 1.387(8)
C56 C57 1.438(8)
C56 C60 1.465(8)
C57 C58 1.463(8)
C58 C59 1.443(8)
C59 C60 1.447(8)
C66 C67 1.514(6)
C68 C69 1.384(7)
C68 C73 1.395(7)
C69 C70 1.382(7)
C70 C71 1.397(8)
C71 C72 1.362(9)
C72 C73 1.391(7)
C74 C79 1.385(7)
C74 C75 1.400(7)
C75 C76 1.380(7)
C76 C77 1.377(8)
C77 C78 1.353(8)
C78 C79 1.408(7)
C80 C85 1.386(7)
C80 C81 1.387(7)
C81 C82 1.395(8)
C82 C83 1.372(10)
C83 C84 1.368(9)
C84 C85 1.372(8)
C86 C91 1.395(7)
C86 C87 1.405(7)
C87 C88 1.375(7)
C88 C89 1.378(8)
C89 C90 1.377(8)
C90 C91 1.391(6)
